data_7238019
loop_
_publ_author_name
'Li, Wang'
'Zeng, Ying'
'Shu, Xia'
'He, Chun-Ting'
'Du, Zi-Yi'
'Zhang, Wei-Xiong'
'Chen, Xiao-Ming'

_publ_section_title
;
 Isostructural phase transition and tunable water rotation within a unique
 solid rotor system
;
_journal_issue 42
_journal_name_full 'Journal of Materials Chemistry C'
_journal_page_first 13176
_journal_paper_doi 10.1039/C9TC04765D
_journal_volume 7
_journal_year 2019
_chemical_formula_sum 'C16 H38 Br3 N O7 Zn'
_chemical_formula_weight 661.57
_space_group_crystal_system trigonal
_space_group_IT_number 146
_space_group_name_Hall 'R 3'
_space_group_name_H-M_alt 'R 3 :H'
_atom_sites_solution_hydrogens mixed
_audit_creation_method SHELXL-2014/7
_audit_update_record
;
2019-08-06 deposited with the CCDC.	2019-09-26 downloaded from the CCDC.
;
_cell_angle_alpha 90
_cell_angle_beta 90
_cell_angle_gamma 120
_cell_formula_units_Z 3
_cell_length_a 14.0180(12)
_cell_length_b 14.0180(12)
_cell_length_c 11.1505(19)
_cell_measurement_reflns_used 6959
_cell_measurement_temperature 160(2)
_cell_measurement_theta_max 27.47
_cell_measurement_theta_min 3.82
_cell_volume 1897.6(4)
_computing_cell_refinement 'Bruker SMART'
_computing_data_collection 'Bruker SMART'
_computing_data_reduction 'Bruker SAINT'
_computing_molecular_graphics 'Bruker SHELXTL'
_computing_publication_material 'Bruker SHELXTL'
_computing_structure_refinement 'SHELXL-2014/7 (Sheldrick, 2014)'
_computing_structure_solution 'Bruker SHELXTL'
_diffrn_ambient_temperature 160(2)
_diffrn_measured_fraction_theta_full 0.997
_diffrn_measured_fraction_theta_max 0.998
_diffrn_measurement_device_type 'CCD area detector'
_diffrn_measurement_method 'phi and omega scans'
_diffrn_radiation_type MoK\a
_diffrn_radiation_wavelength 0.71073
_diffrn_reflns_av_R_equivalents 0.0632
_diffrn_reflns_av_unetI/netI 0.0560
_diffrn_reflns_Laue_measured_fraction_full 0.997
_diffrn_reflns_Laue_measured_fraction_max 0.998
_diffrn_reflns_limit_h_max 17
_diffrn_reflns_limit_h_min -17
_diffrn_reflns_limit_k_max 17
_diffrn_reflns_limit_k_min -17
_diffrn_reflns_limit_l_max 13
_diffrn_reflns_limit_l_min -13
_diffrn_reflns_number 5315
_diffrn_reflns_point_group_measured_fraction_full 0.997
_diffrn_reflns_point_group_measured_fraction_max 0.998
_diffrn_reflns_theta_full 25.242
_diffrn_reflns_theta_max 25.995
_diffrn_reflns_theta_min 2.906
_exptl_absorpt_coefficient_mu 5.741
_exptl_absorpt_correction_type none
_exptl_crystal_colour colourless
_exptl_crystal_density_diffrn 1.737
_exptl_crystal_description block
_exptl_crystal_F_000 996
_refine_diff_density_max 0.926
_refine_diff_density_min -1.149
_refine_diff_density_rms 0.196
_refine_ls_abs_structure_details
; 
 Twinning involves inversion, so Flack parameter cannot be determined 
;
_refine_ls_extinction_method none
_refine_ls_goodness_of_fit_ref 1.136
_refine_ls_hydrogen_treatment constr
_refine_ls_matrix_type full
_refine_ls_number_parameters 84
_refine_ls_number_reflns 1621
_refine_ls_number_restraints 129
_refine_ls_restrained_S_all 1.143
_refine_ls_R_factor_all 0.0549
_refine_ls_R_factor_gt 0.0534
_refine_ls_shift/su_max 0.000
_refine_ls_shift/su_mean 0.000
_refine_ls_structure_factor_coef Fsqd
_refine_ls_weighting_details 'w=1/[\s^2^(Fo^2^)+70.7212P] where P=(Fo^2^+2Fc^2^)/3'
_refine_ls_weighting_scheme calc
_refine_ls_wR_factor_gt 0.1234
_refine_ls_wR_factor_ref 0.1247
_reflns_Friedel_coverage 1.000
_reflns_Friedel_fraction_full 0.997
_reflns_Friedel_fraction_max 0.998
_reflns_number_gt 1591
_reflns_number_total 1621
_reflns_threshold_expression 'I > 2\s(I)'
_cod_data_source_file c9tc04765d2.cif
_cod_data_source_block 1
_cod_original_cell_volume 1897.6(5)
_cod_database_code 7238019
_shelx_shelxl_version_number 2014/7
_shelx_space_group_comment
; 
The symmetry employed for this shelxl refinement is uniquely defined 
by the following loop, which should always be used as a source of 
symmetry information in preference to the above space-group names. 
They are only intended as comments. 
;

loop_
_space_group_symop_operation_xyz
'x, y, z'
'-y, x-y, z'
'-x+y, -x, z'
'x+2/3, y+1/3, z+1/3'
'-y+2/3, x-y+1/3, z+1/3'
'-x+y+2/3, -x+1/3, z+1/3'
'x+1/3, y+2/3, z+2/3'
'-y+1/3, x-y+2/3, z+2/3'
'-x+y+1/3, -x+2/3, z+2/3'

loop_
_atom_site_label
_atom_site_type_symbol
_atom_site_fract_x
_atom_site_fract_y
_atom_site_fract_z
_atom_site_U_iso_or_equiv
_atom_site_adp_type
_atom_site_occupancy
_atom_site_site_symmetry_order
_atom_site_calc_flag
_atom_site_refinement_flags_posn
_atom_site_refinement_flags_adp
_atom_site_refinement_flags_occupancy
_atom_site_disorder_assembly
_atom_site_disorder_group
Br1 Br 0.2390(4) 0.47641(10) 0.00054(15) 0.0181(4) Uani 1 1 d . . . . .
Zn1 Zn 0.3333 0.6667 0.0472(2) 0.0111(6) Uani 1 3 d S T P . .
O1W O 0.3333 0.6667 0.2329(14) 0.021(4) Uani 1 3 d S T P . .
H1WA H 0.3520 0.6135 0.2616 0.025 Uiso 0.125(7) 1 d R U P A 1
H1WB H 0.3865 0.7385 0.2616 0.025 Uiso 0.125(7) 1 d R U P A 1
H1WC H 0.3853 0.6464 0.2619 0.025 Uiso 0.208(7) 1 d R U P A 2
H1WD H 0.3536 0.7389 0.2619 0.025 Uiso 0.208(7) 1 d R U P A 2
O1 O 0.565(2) 0.7280(19) 0.426(3) 0.024(3) Uani 0.38(2) 1 d D U P A 1
O2 O 0.3881(17) 0.513(2) 0.385(3) 0.024(3) Uani 0.38(2) 1 d D U P A 1
C1 C 0.5816(18) 0.638(3) 0.409(3) 0.019(3) Uani 0.38(2) 1 d D U P A 1
H1A H 0.5850 0.6072 0.4876 0.023 Uiso 0.38(2) 1 calc R U P A 1
H1B H 0.6533 0.6636 0.3681 0.023 Uiso 0.38(2) 1 calc R U P A 1
C2 C 0.494(2) 0.550(3) 0.336(3) 0.019(3) Uani 0.38(2) 1 d D U P A 1
H2A H 0.4967 0.5773 0.2540 0.023 Uiso 0.38(2) 1 calc R U P A 1
H2B H 0.5073 0.4868 0.3313 0.023 Uiso 0.38(2) 1 calc R U P A 1
C3 C 0.308(2) 0.406(2) 0.349(4) 0.019(3) Uani 0.38(2) 1 d D U P A 1
H3A H 0.3058 0.3530 0.4088 0.023 Uiso 0.38(2) 1 calc R U P A 1
H3B H 0.3304 0.3897 0.2716 0.023 Uiso 0.38(2) 1 calc R U P A 1
C4 C 0.198(2) 0.389(3) 0.337(3) 0.019(3) Uani 0.38(2) 1 d D U P A 1
H4A H 0.1926 0.4195 0.2583 0.023 Uiso 0.38(2) 1 calc R U P A 1
H4B H 0.1453 0.3086 0.3343 0.023 Uiso 0.38(2) 1 calc R U P A 1
O3 O 0.4856(13) 0.6074(10) 0.356(2) 0.024(3) Uani 0.62(2) 1 d D U P A 2
O4 O 0.2700(10) 0.4413(15) 0.418(2) 0.024(3) Uani 0.62(2) 1 d D U P A 2
C7 C 0.4581(12) 0.4962(14) 0.383(2) 0.019(3) Uani 0.62(2) 1 d D U P A 2
H7A H 0.4665 0.4884 0.4700 0.023 Uiso 0.62(2) 1 calc R U P A 2
H7B H 0.5085 0.4780 0.3394 0.023 Uiso 0.62(2) 1 calc R U P A 2
C8 C 0.3420(14) 0.4194(14) 0.346(3) 0.019(3) Uani 0.62(2) 1 d D U P A 2
H8A H 0.3323 0.4302 0.2600 0.023 Uiso 0.62(2) 1 calc R U P A 2
H8B H 0.3242 0.3422 0.3574 0.023 Uiso 0.62(2) 1 calc R U P A 2
C9 C 0.1623(14) 0.3677(12) 0.381(3) 0.019(3) Uani 0.62(2) 1 d D U P A 2
H9A H 0.1349 0.2987 0.4271 0.023 Uiso 0.62(2) 1 calc R U P A 2
H9B H 0.1644 0.3496 0.2952 0.023 Uiso 0.62(2) 1 calc R U P A 2
C10 C 0.5945(15) 0.6792(14) 0.393(3) 0.019(3) Uani 0.62(2) 1 d D U P A 2
H10A H 0.6440 0.6620 0.3464 0.023 Uiso 0.62(2) 1 calc R U P A 2
H10B H 0.6014 0.6641 0.4785 0.023 Uiso 0.62(2) 1 calc R U P A 2
N1 N 0.3333 0.6667 0.5031(16) 0.016(4) Uani 1 3 d S T P . .
H1C H 0.3668 0.6263 0.4726 0.019 Uiso 0.125(7) 1 d R U P A 1
H1D H 0.3737 0.7405 0.4726 0.019 Uiso 0.125(7) 1 d R U P A 1
H1E H 0.2595 0.6332 0.4726 0.019 Uiso 0.125(7) 1 d R U P A 1
H1F H 0.3311 0.6010 0.4745 0.019 Uiso 0.208(7) 1 d R U P A 2
H1G H 0.3990 0.7301 0.4745 0.019 Uiso 0.208(7) 1 d R U P A 2
H1H H 0.2699 0.6689 0.4745 0.019 Uiso 0.208(7) 1 d R U P A 2
C5 C 0.3333 0.6667 0.638(2) 0.020(5) Uani 1 3 d S T P . .
C6 C 0.402(3) 0.613(3) 0.6838(13) 0.020(4) Uani 1 1 d . U . . .
H6A H 0.4704 0.6423 0.6370 0.030 Uiso 1 1 calc R U . . .
H6B H 0.3589 0.5332 0.6742 0.030 Uiso 1 1 calc R U . . .
H6C H 0.4204 0.6314 0.7687 0.030 Uiso 1 1 calc R U . . .

loop_
_atom_site_aniso_label
_atom_site_aniso_U_11
_atom_site_aniso_U_22
_atom_site_aniso_U_33
_atom_site_aniso_U_23
_atom_site_aniso_U_13
_atom_site_aniso_U_12
Br1 0.0188(15) 0.0116(7) 0.0259(7) -0.0021(6) 0.0092(12) 0.0091(13)
Zn1 0.0106(8) 0.0106(8) 0.0121(12) 0.000 0.000 0.0053(4)
O1W 0.024(5) 0.024(5) 0.016(8) 0.000 0.000 0.012(3)
O1 0.017(5) 0.018(5) 0.036(5) 0.000(5) 0.014(5) 0.009(4)
O2 0.017(5) 0.018(5) 0.036(5) 0.000(5) 0.014(5) 0.009(4)
C1 0.025(5) 0.016(5) 0.017(5) 0.002(4) 0.001(4) 0.011(4)
C2 0.025(5) 0.016(5) 0.017(5) 0.002(4) 0.001(4) 0.011(4)
C3 0.025(5) 0.016(5) 0.017(5) 0.002(4) 0.001(4) 0.011(4)
C4 0.025(5) 0.016(5) 0.017(5) 0.002(4) 0.001(4) 0.011(4)
O3 0.017(5) 0.018(5) 0.036(5) 0.000(5) 0.014(5) 0.009(4)
O4 0.017(5) 0.018(5) 0.036(5) 0.000(5) 0.014(5) 0.009(4)
C7 0.025(5) 0.016(5) 0.017(5) 0.002(4) 0.001(4) 0.011(4)
C8 0.025(5) 0.016(5) 0.017(5) 0.002(4) 0.001(4) 0.011(4)
C9 0.025(5) 0.016(5) 0.017(5) 0.002(4) 0.001(4) 0.011(4)
C10 0.025(5) 0.016(5) 0.017(5) 0.002(4) 0.001(4) 0.011(4)
N1 0.019(6) 0.019(6) 0.008(8) 0.000 0.000 0.010(3)
C5 0.024(8) 0.024(8) 0.012(11) 0.000 0.000 0.012(4)
C6 0.022(8) 0.021(8) 0.019(6) 0.009(5) 0.001(5) 0.011(6)

loop_
_atom_type_symbol
_atom_type_description
_atom_type_scat_dispersion_real
_atom_type_scat_dispersion_imag
_atom_type_scat_source
C C 0.0033 0.0016 'International Tables Vol C Tables 4.2.6.8 and 6.1.1.4'
H H 0.0000 0.0000 'International Tables Vol C Tables 4.2.6.8 and 6.1.1.4'
Br Br -0.2901 2.4595 'International Tables Vol C Tables 4.2.6.8 and 6.1.1.4'
N N 0.0061 0.0033 'International Tables Vol C Tables 4.2.6.8 and 6.1.1.4'
O O 0.0106 0.0060 'International Tables Vol C Tables 4.2.6.8 and 6.1.1.4'
Zn Zn 0.2839 1.4301 'International Tables Vol C Tables 4.2.6.8 and 6.1.1.4'

loop_
_geom_angle_atom_site_label_1
_geom_angle_atom_site_label_2
_geom_angle_atom_site_label_3
_geom_angle
_geom_angle_site_symmetry_1
_geom_angle_site_symmetry_3
O1W Zn1 Br1 102.69(6) . 2_665
O1W Zn1 Br1 102.69(6) . .
Br1 Zn1 Br1 115.31(5) 2_665 .
O1W Zn1 Br1 102.69(6) . 3_565
Br1 Zn1 Br1 115.31(5) 2_665 3_565
Br1 Zn1 Br1 115.31(5) . 3_565
C4 O1 C1 114(2) 2_665 .
C3 O2 C2 114.7(17) . .
O1 C1 C2 112.6(13) . .
O2 C2 C1 112.4(13) . .
O2 C3 C4 115.4(13) . .
O1 C4 C3 115.9(14) 3_565 .
C10 O3 C7 108.9(14) . .
C9 O4 C8 107.0(15) . .
O3 C7 C8 109.3(11) . .
O4 C8 C7 108.7(11) . .
O4 C9 C10 115.9(11) . 3_565
O3 C10 C9 115.8(11) . 2_665
N1 C5 C6 108.9(10) . 2_665
N1 C5 C6 108.9(10) . 3_565
C6 C5 C6 110.0(10) 2_665 3_565
N1 C5 C6 108.9(10) . .
C6 C5 C6 110.0(10) 2_665 .
C6 C5 C6 110.0(10) 3_565 .

loop_
_geom_bond_atom_site_label_1
_geom_bond_atom_site_label_2
_geom_bond_distance
_geom_bond_site_symmetry_2
Br1 Zn1 2.3676(13) .
Zn1 O1W 2.071(16) .
Zn1 Br1 2.3675(13) 2_665
Zn1 Br1 2.3676(13) 3_565
O1 C4 1.403(14) 2_665
O1 C1 1.414(14) .
O2 C3 1.406(14) .
O2 C2 1.413(14) .
C1 C2 1.471(14) .
C3 C4 1.445(14) .
C4 O1 1.403(14) 3_565
O3 C10 1.405(13) .
O3 C7 1.437(13) .
O4 C9 1.398(13) .
O4 C8 1.436(14) .
C7 C8 1.492(13) .
C9 C10 1.435(12) 3_565
C10 C9 1.435(12) 2_665
N1 C5 1.50(3) .
C5 C6 1.573(17) 2_665
C5 C6 1.573(17) 3_565
C5 C6 1.573(17) .

loop_
_geom_hbond_atom_site_label_D
_geom_hbond_atom_site_label_H
_geom_hbond_atom_site_label_A
_geom_hbond_distance_DH
_geom_hbond_distance_HA
_geom_hbond_distance_DA
_geom_hbond_angle_DHA
O1W H1WC O3 0.96 2.04 2.99(2) 168.6
O1W H1WA O2 0.96 2.20 3.13(4) 160.9
N1 H1C O2 0.96 2.01 2.94(3) 161.4
N1 H1F O4 0.96 2.06 2.98(2) 160.5
